data_4082626
loop_
_publ_author_name
'Zhu, Bolin'
'Hao, Xiaoting'
'Chen, Yunfei'

_publ_section_title
;
 Intramolecular C--H Bond Activation in Bridged Dicyclopentadienyl
 Dimethyl Dinuclear Complexes
;
_journal_issue 1
_journal_name_full Organometallics
_journal_page_first 240
_journal_paper_doi 10.1021/om400986a
_journal_volume 33
_journal_year 2014
_chemical_formula_sum 'C18 H20 O3 Ru2 Si2'
_chemical_formula_weight 542.66
_chemical_name_systematic
; 
 ? 
;
_space_group_IT_number 15
_symmetry_cell_setting monoclinic
_symmetry_space_group_name_Hall '-C 2yc'
_symmetry_space_group_name_H-M 'C 1 2/c 1'
_atom_sites_solution_hydrogens geom
_atom_sites_solution_primary direct
_atom_sites_solution_secondary difmap
_audit_creation_method SHELXL-97
_cell_angle_alpha 90.00
_cell_angle_beta 118.336(4)
_cell_angle_gamma 90.00
_cell_formula_units_Z 4
_cell_length_a 15.045(2)
_cell_length_b 9.627(2)
_cell_length_c 15.416(3)
_cell_measurement_reflns_used 2614
_cell_measurement_temperature 296(2)
_cell_measurement_theta_max 0.00
_cell_measurement_theta_min 0.00
_cell_volume 1965.3(6)
_computing_cell_refinement 'Bruker SMART'
_computing_data_collection 'Bruker SMART'
_computing_data_reduction 'Bruker SAINT'
_computing_molecular_graphics 'Bruker SHELXTL'
_computing_publication_material 'Bruker SHELXTL'
_computing_structure_refinement 'SHELXL-97 (Sheldrick, 1997)'
_computing_structure_solution 'SHELXS-97 (Sheldrick, 1990)'
_diffrn_ambient_temperature 296(2)
_diffrn_measured_fraction_theta_full 0.998
_diffrn_measured_fraction_theta_max 0.998
_diffrn_measurement_device_type 'CCD area detector'
_diffrn_measurement_method 'phi and omega scans'
_diffrn_radiation_monochromator graphite
_diffrn_radiation_source 'fine-focus sealed tube'
_diffrn_radiation_type MoK\a
_diffrn_radiation_wavelength 0.71073
_diffrn_reflns_av_R_equivalents 0.0199
_diffrn_reflns_av_sigmaI/netI 0.0213
_diffrn_reflns_limit_h_max 17
_diffrn_reflns_limit_h_min -16
_diffrn_reflns_limit_k_max 10
_diffrn_reflns_limit_k_min -11
_diffrn_reflns_limit_l_max 18
_diffrn_reflns_limit_l_min -16
_diffrn_reflns_number 4926
_diffrn_reflns_theta_full 25.00
_diffrn_reflns_theta_max 25.00
_diffrn_reflns_theta_min 2.62
_exptl_absorpt_coefficient_mu 1.672
_exptl_absorpt_correction_T_max 0.7875
_exptl_absorpt_correction_T_min 0.7528
_exptl_absorpt_correction_type multi-scan
_exptl_absorpt_process_details sadabs
_exptl_crystal_colour yellow
_exptl_crystal_density_diffrn 1.834
_exptl_crystal_density_meas ?
_exptl_crystal_density_method 'not measured'
_exptl_crystal_description block
_exptl_crystal_F_000 1072
_exptl_crystal_size_max 0.18
_exptl_crystal_size_mid 0.17
_exptl_crystal_size_min 0.15
_refine_diff_density_max 0.258
_refine_diff_density_min -0.408
_refine_diff_density_rms 0.067
_refine_ls_extinction_method none
_refine_ls_goodness_of_fit_ref 1.022
_refine_ls_hydrogen_treatment constr
_refine_ls_matrix_type full
_refine_ls_number_parameters 123
_refine_ls_number_reflns 1740
_refine_ls_number_restraints 18
_refine_ls_restrained_S_all 1.019
_refine_ls_R_factor_all 0.0237
_refine_ls_R_factor_gt 0.0201
_refine_ls_shift/su_max 0.001
_refine_ls_shift/su_mean 0.000
_refine_ls_structure_factor_coef Fsqd
_refine_ls_weighting_details 'calc w=1/[\s^2^(Fo^2^)+(0.0253P)^2^+1.7088P] where P=(Fo^2^+2Fc^2^)/3'
_refine_ls_weighting_scheme calc
_refine_ls_wR_factor_gt 0.0484
_refine_ls_wR_factor_ref 0.0503
_reflns_number_gt 1551
_reflns_number_total 1740
_reflns_threshold_expression >2sigma(I)
_cod_data_source_file om400986a_si_004.cif
_cod_data_source_block 121127a
_cod_depositor_comments
;
The following automatic conversions were performed:

'_symmetry_cell_setting' value 'Monoclinic' changed to 'monoclinic'
according to
/usr/data/users/saulius/automatic-downloads/current/ACS/lib/dictionaries/cif_core.dic
dictionary named 'cif_core.dic' version 2.4.2 from 2011-04-26.

Automatic conversion script
Id: cif_fix_values 2281 2013-09-26 08:29:07Z andrius 

The following automatic conversions were performed:

'_exptl_crystal_density_meas' value 'none' was changed to '?' - the
value is perceived as not measured.

Automatic conversion script
Id: cif_fix_values 3008 2015-01-20 13:52:24Z robertas 
;
_cod_original_cell_volume 1965.2(6)
_cod_original_sg_symbol_H-M C2/c
_cod_database_code 4082626

loop_
_symmetry_equiv_pos_as_xyz
'x, y, z'
'-x, y, -z+1/2'
'x+1/2, y+1/2, z'
'-x+1/2, y+1/2, -z+1/2'
'-x, -y, -z'
'x, -y, z-1/2'
'-x+1/2, -y+1/2, -z'
'x+1/2, -y+1/2, z-1/2'

loop_
_atom_site_label
_atom_site_type_symbol
_atom_site_fract_x
_atom_site_fract_y
_atom_site_fract_z
_atom_site_U_iso_or_equiv
_atom_site_adp_type
_atom_site_occupancy
_atom_site_symmetry_multiplicity
_atom_site_calc_flag
_atom_site_refinement_flags
_atom_site_disorder_assembly
_atom_site_disorder_group
Ru1 Ru 0.578192(15) 0.47464(2) 0.840143(14) 0.03379(9) Uani 1 1 d . . .
Si1 Si 0.58106(6) 0.76503(8) 0.69821(6) 0.03814(18) Uani 1 1 d . . .
C1 C 0.62012(18) 0.6977(3) 0.82566(18) 0.0360(6) Uani 1 1 d . . .
C2 C 0.70972(19) 0.6275(3) 0.8934(2) 0.0451(7) Uani 1 1 d . . .
H2 H 0.7707 0.6159 0.8864 0.054 Uiso 1 1 calc R . .
C3 C 0.6975(2) 0.5825(3) 0.9743(2) 0.0483(7) Uani 1 1 d . . .
H3 H 0.7493 0.5363 1.0333 0.058 Uiso 1 1 calc R . .
C4 C 0.6029(2) 0.6303(3) 0.96148(19) 0.0429(7) Uani 1 1 d . . .
H4 H 0.5779 0.6209 1.0094 0.052 Uiso 1 1 calc R . .
C5 C 0.55225(19) 0.6989(3) 0.86893(18) 0.0359(6) Uani 1 1 d . . .
C6 C 0.6610(2) 0.6993(4) 0.6453(3) 0.0659(10) Uani 1 1 d . . .
H6A H 0.6391 0.7399 0.5815 0.099 Uiso 1 1 calc R . .
H6B H 0.6550 0.6001 0.6391 0.099 Uiso 1 1 calc R . .
H6C H 0.7301 0.7239 0.6879 0.099 Uiso 1 1 calc R . .
C7 C 0.5871(3) 0.9577(3) 0.6963(3) 0.0649(10) Uani 1 1 d . . .
H7A H 0.6563 0.9871 0.7305 0.097 Uiso 1 1 calc R . .
H7B H 0.5511 0.9962 0.7281 0.097 Uiso 1 1 calc R . .
H7C H 0.5569 0.9895 0.6293 0.097 Uiso 1 1 calc R . .
C8 C 0.6132(2) 0.2930(3) 0.8828(2) 0.0430(7) Uani 1 1 d . . .
O1 O 0.63357(17) 0.1816(2) 0.90921(16) 0.0637(6) Uani 1 1 d . . .
C9 C 0.4365(16) 0.410(3) 0.7885(18) 0.0382(19) Uani 0.50 1 d PU . 1
O2 O 0.3850(3) 0.3590(5) 0.8174(3) 0.0557(11) Uani 0.50 1 d PU A 1
C10 C 0.4256(16) 0.406(3) 0.7935(17) 0.0382(19) Uani 0.50 1 d PU . 2
H10A H 0.3871 0.4620 0.8165 0.046 Uiso 0.50 1 calc PR . 2
H10B H 0.4169 0.3074 0.7985 0.046 Uiso 0.50 1 calc PR . 2

loop_
_atom_site_aniso_label
_atom_site_aniso_U_11
_atom_site_aniso_U_22
_atom_site_aniso_U_33
_atom_site_aniso_U_23
_atom_site_aniso_U_13
_atom_site_aniso_U_12
Ru1 0.03387(14) 0.02917(14) 0.02917(13) -0.00102(8) 0.00748(10) 0.00266(8)
Si1 0.0393(4) 0.0380(4) 0.0422(4) -0.0029(3) 0.0236(4) -0.0067(3)
C1 0.0342(14) 0.0324(15) 0.0387(14) -0.0089(11) 0.0152(12) -0.0045(11)
C2 0.0314(14) 0.0431(17) 0.0490(17) -0.0141(13) 0.0095(13) -0.0036(12)
C3 0.0471(17) 0.0438(17) 0.0327(15) -0.0075(13) 0.0015(13) 0.0039(14)
C4 0.0524(17) 0.0392(16) 0.0311(14) -0.0058(12) 0.0149(13) 0.0011(13)
C5 0.0407(15) 0.0340(15) 0.0321(13) -0.0054(11) 0.0165(12) -0.0004(11)
C6 0.062(2) 0.082(3) 0.074(2) -0.0099(19) 0.0479(19) -0.0061(19)
C7 0.078(3) 0.044(2) 0.081(3) 0.0012(17) 0.045(2) -0.0164(17)
C8 0.0422(16) 0.0414(18) 0.0354(15) -0.0022(13) 0.0102(13) 0.0041(13)
O1 0.0744(15) 0.0387(14) 0.0657(14) 0.0105(11) 0.0231(12) 0.0162(11)
C9 0.038(3) 0.0367(18) 0.037(2) 0.0028(17) 0.0161(19) 0.000(3)
O2 0.059(3) 0.066(3) 0.046(2) 0.004(2) 0.029(2) -0.019(2)
C10 0.038(3) 0.0367(18) 0.037(2) 0.0028(17) 0.0161(19) 0.000(3)

loop_
_atom_type_symbol
_atom_type_description
_atom_type_scat_dispersion_real
_atom_type_scat_dispersion_imag
_atom_type_scat_source
C C 0.0033 0.0016 'International Tables Vol C Tables 4.2.6.8 and 6.1.1.4'
H H 0.0000 0.0000 'International Tables Vol C Tables 4.2.6.8 and 6.1.1.4'
O O 0.0106 0.0060 'International Tables Vol C Tables 4.2.6.8 and 6.1.1.4'
Si Si 0.0817 0.0704 'International Tables Vol C Tables 4.2.6.8 and 6.1.1.4'
Ru Ru -1.2594 0.8363 'International Tables Vol C Tables 4.2.6.8 and 6.1.1.4'

loop_
_geom_angle_atom_site_label_1
_geom_angle_atom_site_label_2
_geom_angle_atom_site_label_3
_geom_angle
_geom_angle_site_symmetry_1
_geom_angle_site_symmetry_3
C8 Ru1 C9 86.4(9) . 2_656
C8 Ru1 C9 85.3(9) . .
C9 Ru1 C9 85.0(12) 2_656 .
C8 Ru1 C10 84.8(8) . .
C9 Ru1 C10 88.6(8) 2_656 .
C9 Ru1 C10 3.7(14) . .
C8 Ru1 C10 85.7(9) . 2_656
C9 Ru1 C10 4.3(12) 2_656 2_656
C9 Ru1 C10 89.2(8) . 2_656
C10 Ru1 C10 92.8(11) . 2_656
C8 Ru1 C3 98.10(12) . .
C9 Ru1 C3 136.4(7) 2_656 .
C9 Ru1 C3 138.5(8) . .
C10 Ru1 C3 134.9(7) . .
C10 Ru1 C3 132.3(6) 2_656 .
C8 Ru1 C5 150.66(11) . .
C9 Ru1 C5 122.9(9) 2_656 .
C9 Ru1 C5 97.1(9) . .
C10 Ru1 C5 95.7(9) . .
C10 Ru1 C5 123.4(9) 2_656 .
C3 Ru1 C5 61.18(10) . .
C8 Ru1 C1 151.41(11) . .
C9 Ru1 C1 95.8(9) 2_656 .
C9 Ru1 C1 123.3(9) . .
C10 Ru1 C1 123.7(8) . .
C10 Ru1 C1 94.4(9) 2_656 .
C3 Ru1 C1 61.15(10) . .
C5 Ru1 C1 37.43(9) . .
C8 Ru1 C2 115.37(11) . .
C9 Ru1 C2 103.1(8) 2_656 .
C9 Ru1 C2 157.9(9) . .
C10 Ru1 C2 156.9(9) . .
C10 Ru1 C2 99.6(7) 2_656 .
C3 Ru1 C2 36.30(11) . .
C5 Ru1 C2 61.16(10) . .
C1 Ru1 C2 36.37(9) . .
C8 Ru1 C4 114.79(11) . .
C9 Ru1 C4 156.8(9) 2_656 .
C9 Ru1 C4 105.0(8) . .
C10 Ru1 C4 101.9(8) . .
C10 Ru1 C4 155.5(9) 2_656 .
C3 Ru1 C4 36.42(10) . .
C5 Ru1 C4 36.32(9) . .
C1 Ru1 C4 61.13(10) . .
C2 Ru1 C4 60.42(10) . .
C8 Ru1 Ru1 109.44(8) . 2_656
C9 Ru1 Ru1 48.1(7) 2_656 2_656
C9 Ru1 Ru1 48.1(7) . 2_656
C10 Ru1 Ru1 51.5(6) . 2_656
C10 Ru1 Ru1 52.1(6) 2_656 2_656
C3 Ru1 Ru1 152.46(8) . 2_656
C5 Ru1 Ru1 93.17(6) . 2_656
C1 Ru1 Ru1 92.66(6) . 2_656
C2 Ru1 Ru1 124.22(8) . 2_656
C4 Ru1 Ru1 125.15(7) . 2_656
C6 Si1 C7 106.68(17) . .
C6 Si1 C5 112.79(14) . 2_656
C7 Si1 C5 112.13(15) . 2_656
C6 Si1 C1 113.33(14) . .
C7 Si1 C1 111.56(15) . .
C5 Si1 C1 100.46(11) 2_656 .
C2 C1 C5 107.0(2) . .
C2 C1 Si1 130.4(2) . .
C5 C1 Si1 122.36(19) . .
C2 C1 Ru1 71.99(17) . .
C5 C1 Ru1 71.15(15) . .
Si1 C1 Ru1 117.64(12) . .
C3 C2 C1 108.6(2) . .
C3 C2 Ru1 70.49(16) . .
C1 C2 Ru1 71.64(15) . .
C3 C2 H2 125.7 . .
C1 C2 H2 125.7 . .
Ru1 C2 H2 125.7 . .
C2 C3 C4 108.7(3) . .
C2 C3 Ru1 73.21(15) . .
C4 C3 Ru1 73.22(15) . .
C2 C3 H3 125.5 . .
C4 C3 H3 125.5 . .
Ru1 C3 H3 125.5 . .
C3 C4 C5 108.4(2) . .
C3 C4 Ru1 70.36(16) . .
C5 C4 Ru1 71.45(15) . .
C3 C4 H4 125.8 . .
C5 C4 H4 125.8 . .
Ru1 C4 H4 125.8 . .
C4 C5 C1 107.2(2) . .
C4 C5 Si1 129.4(2) . 2_656
C1 C5 Si1 123.10(19) . 2_656
C4 C5 Ru1 72.23(16) . .
C1 C5 Ru1 71.43(14) . .
Si1 C5 Ru1 116.82(12) 2_656 .
Si1 C6 H6A 109.5 . .
Si1 C6 H6B 109.5 . .
H6A C6 H6B 109.5 . .
Si1 C6 H6C 109.5 . .
H6A C6 H6C 109.5 . .
H6B C6 H6C 109.5 . .
Si1 C7 H7A 109.5 . .
Si1 C7 H7B 109.5 . .
H7A C7 H7B 109.5 . .
Si1 C7 H7C 109.5 . .
H7A C7 H7C 109.5 . .
H7B C7 H7C 109.5 . .
O1 C8 Ru1 179.1(3) . .
O2 C9 Ru1 137.0(16) . 2_656
O2 C9 Ru1 139.2(17) . .
Ru1 C9 Ru1 83.8(9) 2_656 .
Ru1 C10 Ru1 76.4(8) . 2_656
Ru1 C10 H10A 115.8 . .
Ru1 C10 H10A 115.8 2_656 .
Ru1 C10 H10B 115.8 . .
Ru1 C10 H10B 115.8 2_656 .
H10A C10 H10B 112.8 . .

loop_
_geom_bond_atom_site_label_1
_geom_bond_atom_site_label_2
_geom_bond_distance
_geom_bond_site_symmetry_2
Ru1 C8 1.854(3) .
Ru1 C9 1.99(3) 2_656
Ru1 C9 1.99(2) .
Ru1 C10 2.16(2) .
Ru1 C10 2.14(2) 2_656
Ru1 C3 2.248(3) .
Ru1 C5 2.275(3) .
Ru1 C1 2.279(3) .
Ru1 C2 2.283(3) .
Ru1 C4 2.285(3) .
Ru1 Ru1 2.6557(5) 2_656
Si1 C6 1.856(3) .
Si1 C7 1.858(3) .
Si1 C5 1.878(3) 2_656
Si1 C1 1.879(3) .
C1 C2 1.424(4) .
C1 C5 1.461(4) .
C2 C3 1.412(4) .
C2 H2 0.9800 .
C3 C4 1.417(4) .
C3 H3 0.9800 .
C4 C5 1.421(4) .
C4 H4 0.9800 .
C5 Si1 1.878(3) 2_656
C6 H6A 0.9600 .
C6 H6B 0.9600 .
C6 H6C 0.9600 .
C7 H7A 0.9600 .
C7 H7B 0.9600 .
C7 H7C 0.9600 .
C8 O1 1.137(3) .
C9 O2 1.17(2) .
C9 Ru1 1.99(2) 2_656
C10 Ru1 2.14(2) 2_656
C10 H10A 0.9700 .
C10 H10B 0.9700 .

loop_
_geom_torsion_atom_site_label_1
_geom_torsion_atom_site_label_2
_geom_torsion_atom_site_label_3
_geom_torsion_atom_site_label_4
_geom_torsion
_geom_torsion_site_symmetry_1
_geom_torsion_site_symmetry_4
C6 Si1 C1 C2 13.1(3) . .
C7 Si1 C1 C2 -107.3(3) . .
C5 Si1 C1 C2 133.7(3) 2_656 .
C6 Si1 C1 C5 -160.4(2) . .
C7 Si1 C1 C5 79.2(2) . .
C5 Si1 C1 C5 -39.8(2) 2_656 .
C6 Si1 C1 Ru1 -76.15(18) . .
C7 Si1 C1 Ru1 163.41(15) . .
C5 Si1 C1 Ru1 44.41(16) 2_656 .
C8 Ru1 C1 C2 -11.0(3) . .
C9 Ru1 C1 C2 -104.3(7) 2_656 .
C9 Ru1 C1 C2 167.9(9) . .
C10 Ru1 C1 C2 163.5(8) . .
C10 Ru1 C1 C2 -100.2(6) 2_656 .
C3 Ru1 C1 C2 36.53(16) . .
C5 Ru1 C1 C2 115.8(2) . .
C4 Ru1 C1 C2 78.34(17) . .
Ru1 Ru1 C1 C2 -152.41(15) 2_656 .
C8 Ru1 C1 C5 -126.9(2) . .
C9 Ru1 C1 C5 139.9(7) 2_656 .
C9 Ru1 C1 C5 52.1(9) . .
C10 Ru1 C1 C5 47.7(8) . .
C10 Ru1 C1 C5 144.0(6) 2_656 .
C3 Ru1 C1 C5 -79.31(16) . .
C2 Ru1 C1 C5 -115.8(2) . .
C4 Ru1 C1 C5 -37.50(14) . .
Ru1 Ru1 C1 C5 91.75(14) 2_656 .
C8 Ru1 C1 Si1 115.8(2) . .
C9 Ru1 C1 Si1 22.5(7) 2_656 .
C9 Ru1 C1 Si1 -65.3(9) . .
C10 Ru1 C1 Si1 -69.7(8) . .
C10 Ru1 C1 Si1 26.6(6) 2_656 .
C3 Ru1 C1 Si1 163.33(18) . .
C5 Ru1 C1 Si1 -117.4(2) . .
C2 Ru1 C1 Si1 126.8(2) . .
C4 Ru1 C1 Si1 -154.86(17) . .
Ru1 Ru1 C1 Si1 -25.62(12) 2_656 .
C5 C1 C2 C3 1.8(3) . .
Si1 C1 C2 C3 -172.5(2) . .
Ru1 C1 C2 C3 -61.1(2) . .
C5 C1 C2 Ru1 62.96(17) . .
Si1 C1 C2 Ru1 -111.3(2) . .
C8 Ru1 C2 C3 -67.5(2) . .
C9 Ru1 C2 C3 -159.8(8) 2_656 .
C9 Ru1 C2 C3 90.5(19) . .
C10 Ru1 C2 C3 81.3(16) . .
C10 Ru1 C2 C3 -157.3(8) 2_656 .
C5 Ru1 C2 C3 79.64(18) . .
C1 Ru1 C2 C3 118.3(2) . .
C4 Ru1 C2 C3 37.80(16) . .
Ru1 Ru1 C2 C3 152.29(14) 2_656 .
C8 Ru1 C2 C1 174.19(15) . .
C9 Ru1 C2 C1 81.9(8) 2_656 .
C9 Ru1 C2 C1 -27.8(19) . .
C10 Ru1 C2 C1 -37.0(16) . .
C10 Ru1 C2 C1 84.4(8) 2_656 .
C3 Ru1 C2 C1 -118.3(2) . .
C5 Ru1 C2 C1 -38.64(15) . .
C4 Ru1 C2 C1 -80.48(16) . .
Ru1 Ru1 C2 C1 34.02(18) 2_656 .
C1 C2 C3 C4 -3.3(3) . .
Ru1 C2 C3 C4 -65.1(2) . .
C1 C2 C3 Ru1 61.86(19) . .
C8 Ru1 C3 C2 122.50(18) . .
C9 Ru1 C3 C2 29.1(13) 2_656 .
C9 Ru1 C3 C2 -145.5(13) . .
C10 Ru1 C3 C2 -146.8(12) . .
C10 Ru1 C3 C2 30.9(11) 2_656 .
C5 Ru1 C3 C2 -79.57(18) . .
C1 Ru1 C3 C2 -36.60(16) . .
C4 Ru1 C3 C2 -116.1(3) . .
Ru1 Ru1 C3 C2 -56.2(3) 2_656 .
C8 Ru1 C3 C4 -121.37(18) . .
C9 Ru1 C3 C4 145.3(13) 2_656 .
C9 Ru1 C3 C4 -29.4(13) . .
C10 Ru1 C3 C4 -30.7(12) . .
C10 Ru1 C3 C4 147.0(11) 2_656 .
C5 Ru1 C3 C4 36.56(16) . .
C1 Ru1 C3 C4 79.53(18) . .
C2 Ru1 C3 C4 116.1(3) . .
Ru1 Ru1 C3 C4 59.9(3) 2_656 .
C2 C3 C4 C5 3.5(3) . .
Ru1 C3 C4 C5 -61.67(19) . .
C2 C3 C4 Ru1 65.1(2) . .
C8 Ru1 C4 C3 68.6(2) . .
C9 Ru1 C4 C3 -86.2(16) 2_656 .
C9 Ru1 C4 C3 160.3(9) . .
C10 Ru1 C4 C3 158.3(8) . .
C10 Ru1 C4 C3 -76.1(14) 2_656 .
C5 Ru1 C4 C3 -118.2(2) . .
C1 Ru1 C4 C3 -79.58(19) . .
C2 Ru1 C4 C3 -37.68(18) . .
Ru1 Ru1 C4 C3 -150.71(15) 2_656 .
C8 Ru1 C4 C5 -173.16(16) . .
C9 Ru1 C4 C5 32.0(16) 2_656 .
C9 Ru1 C4 C5 -81.4(9) . .
C10 Ru1 C4 C5 -83.4(8) . .
C10 Ru1 C4 C5 42.2(14) 2_656 .
C3 Ru1 C4 C5 118.2(2) . .
C1 Ru1 C4 C5 38.65(16) . .
C2 Ru1 C4 C5 80.55(17) . .
Ru1 Ru1 C4 C5 -32.48(18) 2_656 .
C3 C4 C5 C1 -2.3(3) . .
Ru1 C4 C5 C1 -63.28(17) . .
C3 C4 C5 Si1 171.5(2) . 2_656
Ru1 C4 C5 Si1 110.5(2) . 2_656
C3 C4 C5 Ru1 61.0(2) . .
C2 C1 C5 C4 0.3(3) . .
Si1 C1 C5 C4 175.15(19) . .
Ru1 C1 C5 C4 63.81(18) . .
C2 C1 C5 Si1 -173.95(19) . 2_656
Si1 C1 C5 Si1 0.9(3) . 2_656
Ru1 C1 C5 Si1 -110.44(19) . 2_656
C2 C1 C5 Ru1 -63.51(19) . .
Si1 C1 C5 Ru1 111.34(18) . .
C8 Ru1 C5 C4 12.8(3) . .
C9 Ru1 C5 C4 -165.6(8) 2_656 .
C9 Ru1 C5 C4 105.8(7) . .
C10 Ru1 C5 C4 102.3(7) . .
C10 Ru1 C5 C4 -160.5(7) 2_656 .
C3 Ru1 C5 C4 -36.66(16) . .
C1 Ru1 C5 C4 -115.9(2) . .
C2 Ru1 C5 C4 -78.32(17) . .
Ru1 Ru1 C5 C4 153.91(15) 2_656 .
C8 Ru1 C5 C1 128.6(2) . .
C9 Ru1 C5 C1 -49.8(8) 2_656 .
C9 Ru1 C5 C1 -138.4(7) . .
C10 Ru1 C5 C1 -141.8(7) . .
C10 Ru1 C5 C1 -44.7(7) 2_656 .
C3 Ru1 C5 C1 79.20(17) . .
C2 Ru1 C5 C1 37.54(15) . .
C4 Ru1 C5 C1 115.9(2) . .
Ru1 Ru1 C5 C1 -90.23(14) 2_656 .
C8 Ru1 C5 Si1 -113.0(2) . 2_656
C9 Ru1 C5 Si1 68.6(8) 2_656 2_656
C9 Ru1 C5 Si1 -20.0(7) . 2_656
C10 Ru1 C5 Si1 -23.4(7) . 2_656
C10 Ru1 C5 Si1 73.7(7) 2_656 2_656
C3 Ru1 C5 Si1 -162.40(18) . 2_656
C1 Ru1 C5 Si1 118.4(2) . 2_656
C2 Ru1 C5 Si1 155.94(17) . 2_656
C4 Ru1 C5 Si1 -125.7(2) . 2_656
Ru1 Ru1 C5 Si1 28.17(13) 2_656 2_656
C9 Ru1 C8 O1 -118(19) 2_656 .
C9 Ru1 C8 O1 -33(19) . .
C10 Ru1 C8 O1 -29(19) . .
C10 Ru1 C8 O1 -123(19) 2_656 .
C3 Ru1 C8 O1 105(19) . .
C5 Ru1 C8 O1 63(19) . .
C1 Ru1 C8 O1 146(18) . .
C2 Ru1 C8 O1 139(19) . .
C4 Ru1 C8 O1 71(19) . .
Ru1 Ru1 C8 O1 -75(19) 2_656 .
C8 Ru1 C9 O2 58(4) . .
C9 Ru1 C9 O2 145(3) 2_656 .
C10 Ru1 C9 O2 -24(24) . .
C10 Ru1 C9 O2 144(4) 2_656 .
C3 Ru1 C9 O2 -39(4) . .
C5 Ru1 C9 O2 -92(4) . .
C1 Ru1 C9 O2 -121(3) . .
C2 Ru1 C9 O2 -102(4) . .
C4 Ru1 C9 O2 -56(4) . .
Ru1 Ru1 C9 O2 180(4) 2_656 .
C8 Ru1 C9 Ru1 -121.5(9) . 2_656
C9 Ru1 C9 Ru1 -34.7(16) 2_656 2_656
C10 Ru1 C9 Ru1 156(28) . 2_656
C10 Ru1 C9 Ru1 -35.7(4) 2_656 2_656
C3 Ru1 C9 Ru1 141.6(5) . 2_656
C5 Ru1 C9 Ru1 87.9(8) . 2_656
C1 Ru1 C9 Ru1 59.0(12) . 2_656
C2 Ru1 C9 Ru1 78(2) . 2_656
C4 Ru1 C9 Ru1 124.1(7) . 2_656
C8 Ru1 C10 Ru1 -120.0(7) . 2_656
C9 Ru1 C10 Ru1 -33.4(4) 2_656 2_656
C9 Ru1 C10 Ru1 -23(27) . 2_656
C10 Ru1 C10 Ru1 -34.5(15) 2_656 2_656
C3 Ru1 C10 Ru1 143.8(4) . 2_656
C5 Ru1 C10 Ru1 89.5(7) . 2_656
C1 Ru1 C10 Ru1 62.7(10) . 2_656
C2 Ru1 C10 Ru1 88.1(16) . 2_656
C4 Ru1 C10 Ru1 125.8(6) . 2_656
